data_2000100
loop_
_publ_author_name
'Jarjayes, O.'
'Du Moulinet D'Hardemare, A.'
'Durif, A.'
'Averbuch-Pouchot, M.-T.'

_publ_section_title
;
 A Phenoxo-Bridged Digallium(III) Complex with a Ligand Derived from
 2,6-Bis{[N,N'-bis(carboxymethyl)amino]methyl}-4-methylphenol
;
_journal_issue 7
_journal_name_full
;
 Acta Crystallographica, Section C: Crystal Structure Communications
;
_journal_page_first 931
_journal_page_last 933
_journal_paper_doi 10.1107/s0108270198000912
_journal_volume 54
_journal_year 1998
_chemical_formula_sum 'C17 H35 Ga2 N2 O18.5'
_space_group_IT_number 2
_symmetry_cell_setting triclinic
_symmetry_Int_Tables_number 2
_symmetry_space_group_name_Hall '-P 1'
_symmetry_space_group_name_H-M 'P -1'
_cell_angle_alpha 100.05(2)
_cell_angle_beta 107.65(3)
_cell_angle_gamma 90.24(2)
_cell_formula_units_Z 2
_cell_length_a 10.108(2)
_cell_length_b 10.925(2)
_cell_length_c 13.061(6)
_cell_volume 1350.832
_exptl_crystal_colour colorless
_exptl_crystal_density_diffrn 1.728
_refine_ls_R_factor_gt 0.035
_refine_ls_wR_factor_gt 0.035
_cod_depositor_comments
;
 Marking attached hydrogen atoms.

 Antanas Vaitkus,
 2017-08-08

 Marking atom 'O19' as having the occupancy of 0.5 after consulting the
 original publication.

 Antanas Vaitkus,
 2017-08-08
;
_cod_database_code 2000100

loop_
_symmetry_equiv_pos_site_id
_symmetry_equiv_pos_as_xyz
1 x,y,z
2 -x,-y,-z

loop_
_atom_site_label
_atom_site_type_symbol
_atom_site_fract_x
_atom_site_fract_y
_atom_site_fract_z
_atom_site_occupancy
_atom_site_attached_hydrogens
Ga1 Ga 0.16297(2) 0.15597(2) 0.23047(2) 1 0
Ga2 Ga 0.17540(2) -0.18907(2) 0.19761(2) 1 0
O1 O 0.1813(1) 0.3264(1) 0.1887(1) 1 0
O2 O 0.3424(2) 0.4700(2) 0.1970(1) 1 0
O3 O 0.0511(1) 0.2172(1) 0.3235(1) 1 0
O4 O 0.0533(2) 0.3487(2) 0.4731(2) 1 0
O5 O 0.3117(1) -0.2448(1) 0.3186(1) 1 0
O6 O 0.3369(2) -0.3659(2) 0.4433(1) 1 0
O7 O -0.0031(1) -0.1665(1) 0.0864(1) 1 0
O8 O -0.2329(2) -0.1993(2) 0.0395(1) 1 0
O9 O 0.1622(2) -0.3666(1) 0.1157(1) 1 0
O10 O 0.2837(2) -0.1301(2) 0.1221(1) 1 0
O11 O -0.0140(2) 0.1170(1) 0.1111(1) 1 0
O12 O 0.2724(2) 0.0946(1) 0.1375(1) 1 0
O13 O 0.1807(1) -0.0077(1) 0.2805(1) 1 0
O14 O -0.0732(2) 0.4167(2) 0.0979(1) 1 0
O15 O -0.2326(3) 0.3654(3) 0.3640(2) 1 0
O16 O -0.7671(2) -0.2425(2) -0.1510(2) 1 0
O17 O -0.5243(2) -0.2573(3) 0.0201(2) 1 0
O18 O 0.3688(6) 0.4181(5) 0.7366(4) 1 2
O19? O 0.424(1) 0.476(1) 0.969(1) 0.5 2
N1 N 0.3292(2) 0.2431(1) 0.3605(1) 1 0
N2 N 0.0360(2) -0.2451(1) 0.2756(1) 1 0
C1 C 0.2161(2) -0.0009(2) 0.3919(2) 1 0
C2 C 0.3322(2) 0.0724(2) 0.4618(2) 1 0
C3 C 0.3661(2) 0.0741(2) 0.5739(2) 1 0
C4 C 0.2904(2) 0.0024(2) 0.6173(2) 1 0
C5 C 0.1747(2) -0.0702(2) 0.5457(2) 1 0
C6 C 0.1358(2) -0.0705(2) 0.4336(2) 1 0
C7 C 0.4161(2) 0.1491(2) 0.4153(2) 1 0
C8 C 0.4075(2) 0.3197(2) 0.3124(2) 1 0
C9 C 0.3041(2) 0.3781(2) 0.2258(2) 1 0
C10 C 0.2679(2) 0.3242(2) 0.4363(2) 1 0
C11 C 0.1125(2) 0.2953(2) 0.4112(2) 1 0
C12 C 0.0074(2) -0.1394(2) 0.3551(2) 1 0
C13 C 0.1073(2) -0.3418(2) 0.3344(2) 1 0
C14 C 0.2641(2) -0.3160(2) 0.3701(2) 1 0
C15 C -0.0951(2) -0.2876(2) 0.1884(2) 1 0
C16 C -0.1144(2) -0.2116(2) 0.0984(2) 1 0
C17 C 0.3334(3) 0.0022(3) 0.7384(2) 1 0
H1 H 0.44160 0.12900 0.61910 1 0
H2 H 0.12520 -0.12540 0.57220 1 0
H3 H 0.02130 0.39230 0.12150 1 0
H4 H -0.12580 0.36250 0.10950 1 0
H5 H -0.27760 0.36100 0.42150 1 0
H6 H -0.13690 0.36880 0.39060 1 0
H7 H -0.67470 -0.25090 -0.12480 1 0
H8 H -0.77520 -0.27250 -0.22460 1 0
H9 H -0.42220 -0.21970 0.02490 1 0
H10 H -0.53060 -0.35910 0.02010 1 0
H11 H 0.49940 0.19290 0.47510 1 0
H12 H 0.44240 0.08870 0.35650 1 0
H13 H 0.46300 0.25930 0.27820 1 0
H14 H 0.46880 0.38810 0.37030 1 0
H15 H 0.21430 -0.41590 0.13150 1 0
H16 H 0.13630 -0.38570 0.05570 1 0
H17 H 0.27360 0.41260 0.43150 1 0
H18 H 0.30730 0.32280 0.50900 1 0
H19 H 0.34770 -0.16890 0.10030 1 0
H20 H -0.08820 0.14740 0.12720 1 0
H21 H -0.00750 0.14090 0.04960 1 0
H22 H -0.05530 -0.08400 0.30970 1 0
H23 H -0.05220 -0.17010 0.39330 1 0
H24 H 0.28220 0.01130 0.13140 1 0
H25 H 0.24530 0.11910 0.07220 1 0
H26 H 0.09210 -0.41390 0.29250 1 0
H27 H 0.07100 -0.34180 0.39910 1 0
H28 H -0.08210 -0.36380 0.16190 1 0
H29 H -0.17330 -0.27800 0.22150 1 0
H30 H 0.40310 -0.05570 0.75490 1 0
H31 H 0.25490 -0.02230 0.75730 1 0
H32 H 0.36920 0.08270 0.77890 1 0

loop_
_atom_type_symbol
_atom_type_radius_bond
C 0.68
H 0.23
Ga 1.22
N 0.68
O 0.68
